data_1575940
loop_
_publ_author_name
'Zeng, Yifan'
'Wang, Yizhou'
'Singh, Kuldip'
'Solan, Gregory A.'
'Ma, Yanping'
'Sun, Wen-Hua'

_publ_section_title
;
 Correlating electronic properties of a nickel polymerisation catalyst
 with the branching density of a polyethylene
;
_journal_issue 18
_journal_name_full 'Catalysis Science &amp; Technology'
_journal_page_first 5335
_journal_page_last 5345
_journal_paper_doi 10.1039/D5CY00859J
_journal_volume 15
_journal_year 2025
_chemical_formula_moiety 'C43 H35 Br2 F4 N3 Ni O, C H2 Cl2'
_chemical_formula_sum 'C44 H37 Br2 Cl2 F4 N3 Ni O'
_chemical_formula_weight 989.19
_space_group_crystal_system monoclinic
_space_group_IT_number 14
_space_group_name_Hall '-P 2ybc'
_space_group_name_H-M_alt 'P 1 21/c 1'
_atom_sites_solution_hydrogens geom
_atom_sites_solution_primary dual
_audit_creation_date 2023-05-10
_audit_creation_method
;
Olex2 1.3
(compiled 2020.11.12 svn.r5f609507 for OlexSys, GUI svn.r6403)
;
_audit_update_record
;
2025-07-02 deposited with the CCDC.	2025-08-12 downloaded from the CCDC.
;
_cell_angle_alpha 90
_cell_angle_beta 101.2420(10)
_cell_angle_gamma 90
_cell_formula_units_Z 4
_cell_length_a 12.3883(3)
_cell_length_b 17.3876(4)
_cell_length_c 19.7078(4)
_cell_measurement_reflns_used 9204
_cell_measurement_temperature 150.0
_cell_measurement_theta_max 72.545
_cell_measurement_theta_min 3.419
_cell_volume 4163.66(16)
_computing_cell_refinement 'SAINT V8.40B (?, 2016)'
_computing_data_reduction 'SAINT V8.40B (?, 2016)'
_computing_molecular_graphics 'Olex2 1.3 (Dolomanov et al., 2009)'
_computing_publication_material 'Olex2 1.3 (Dolomanov et al., 2009)'
_computing_structure_refinement 'XL  (Sheldrick, 2008)'
_computing_structure_solution 'SHELXT 2018/2 (Sheldrick, 2018)'
_diffrn_ambient_temperature 150.0
_diffrn_measured_fraction_theta_full 0.989
_diffrn_measured_fraction_theta_max 0.979
_diffrn_measurement_device_type 'Bruker D8 Quest Photon III'
_diffrn_measurement_method '\f and \w scans'
_diffrn_radiation_type CuK\a
_diffrn_radiation_wavelength 1.54178
_diffrn_reflns_av_R_equivalents 0.0318
_diffrn_reflns_av_unetI/netI 0.0266
_diffrn_reflns_Laue_measured_fraction_full 0.989
_diffrn_reflns_Laue_measured_fraction_max 0.979
_diffrn_reflns_limit_h_max 15
_diffrn_reflns_limit_h_min -15
_diffrn_reflns_limit_k_max 21
_diffrn_reflns_limit_k_min -19
_diffrn_reflns_limit_l_max 23
_diffrn_reflns_limit_l_min -24
_diffrn_reflns_number 39325
_diffrn_reflns_point_group_measured_fraction_full 0.989
_diffrn_reflns_point_group_measured_fraction_max 0.979
_diffrn_reflns_theta_full 67.679
_diffrn_reflns_theta_max 73.068
_diffrn_reflns_theta_min 3.419
_diffrn_source_current 1.1
_diffrn_source_power 0.055
_diffrn_source_voltage 50.0
_diffrn_standards_number 0
_exptl_absorpt_coefficient_mu 4.576
_exptl_absorpt_correction_T_max 0.7536
_exptl_absorpt_correction_T_min 0.5816
_exptl_absorpt_correction_type multi-scan
_exptl_absorpt_process_details
;
SADABS-2016/2 (Bruker,2016/2) was used for absorption correction.
wR2(int) was 0.1169 before and 0.0493 after correction.
The Ratio of minimum to maximum transmission is 0.7718.
The \l/2 correction factor is Not present.
;
_exptl_crystal_colour green
_exptl_crystal_colour_primary green
_exptl_crystal_density_diffrn 1.578
_exptl_crystal_description block
_exptl_crystal_F_000 1992
_exptl_crystal_size_max 0.199
_exptl_crystal_size_mid 0.161
_exptl_crystal_size_min 0.115
_refine_diff_density_max 0.787
_refine_diff_density_min -1.173
_refine_diff_density_rms 0.086
_refine_ls_extinction_method none
_refine_ls_goodness_of_fit_ref 1.031
_refine_ls_hydrogen_treatment constr
_refine_ls_matrix_type full
_refine_ls_number_parameters 518
_refine_ls_number_reflns 8164
_refine_ls_number_restraints 0
_refine_ls_restrained_S_all 1.031
_refine_ls_R_factor_all 0.0378
_refine_ls_R_factor_gt 0.0340
_refine_ls_shift/su_max 0.002
_refine_ls_shift/su_mean 0.000
_refine_ls_structure_factor_coef Fsqd
_refine_ls_weighting_details 'w=1/[\s^2^(Fo^2^)+(0.0559P)^2^+5.6313P] where P=(Fo^2^+2Fc^2^)/3'
_refine_ls_weighting_scheme calc
_refine_ls_wR_factor_gt 0.0963
_refine_ls_wR_factor_ref 0.0994
_reflns_Friedel_coverage 0.000
_reflns_number_gt 7560
_reflns_number_total 8164
_reflns_threshold_expression 'I > 2\s(I)'
_cod_data_source_file d5cy00859j2.cif
_cod_data_source_block q23077yz_0m
_cod_database_code 1575940
_shelx_shelxl_version_number 2019/1
_shelx_space_group_comment
;
The symmetry employed for this shelxl refinement is uniquely defined
by the following loop, which should always be used as a source of
symmetry information in preference to the above space-group names.
They are only intended as comments.
;
_shelx_estimated_absorpt_t_max 0.621
_shelx_estimated_absorpt_t_min 0.463
_olex2_refinement_description
;
1. Fixed Uiso
 At 1.2 times of:
  All C(H) groups, All C(H,H) groups
 At 1.5 times of:
  All C(H,H,H) groups
2.a Ternary CH refined with riding coordinates:
 C16(H16), C29(H29)
2.b Secondary CH2 refined with riding coordinates:
 C44(H44A,H44B)
2.c Aromatic/amide H refined with riding coordinates:
 C1(H1), C2(H2), C4(H4), C11(H11), C13(H13), C18(H18), C19(H19), C21(H21),
 C22(H22), C24(H24), C25(H25), C27(H27), C28(H28), C31(H31), C32(H32), C34(H34),
  C35(H35), C37(H37), C38(H38), C40(H40), C41(H41)
2.d Idealised Me refined as rotating group:
 C7(H7A,H7B,H7C), C8(H8A,H8B,H8C), C15(H15A,H15B,H15C), C43(H43A,H43B,H43C)
;
_olex2_submission_special_instructions 'No special instructions were received'

loop_
_space_group_symop_operation_xyz
'x, y, z'
'-x, y+1/2, -z+1/2'
'-x, -y, -z'
'x, -y-1/2, z-1/2'

loop_
_atom_site_label
_atom_site_type_symbol
_atom_site_fract_x
_atom_site_fract_y
_atom_site_fract_z
_atom_site_U_iso_or_equiv
_atom_site_adp_type
_atom_site_occupancy
_atom_site_site_symmetry_order
_atom_site_calc_flag
_atom_site_refinement_flags_posn
_atom_site_refinement_flags_adp
_atom_site_refinement_flags_occupancy
_atom_site_disorder_assembly
_atom_site_disorder_group
Ni1 Ni 0.70529(3) 0.53445(2) 0.57365(2) 0.01608(10) Uani 1 1 d . . . . .
Br1 Br 0.75507(2) 0.47913(2) 0.46957(2) 0.02677(8) Uani 1 1 d . . . . .
Br2 Br 0.60434(2) 0.64867(2) 0.59967(2) 0.02759(9) Uani 1 1 d . . . . .
F1 F 0.97830(12) 0.62817(9) 0.98110(8) 0.0312(3) Uani 1 1 d . . . . .
F2 F 0.21159(11) 0.55760(11) 0.80050(8) 0.0342(4) Uani 1 1 d . . . . .
F3 F 0.62122(14) 0.08359(10) 0.45898(9) 0.0406(4) Uani 1 1 d . . . . .
F4 F 1.27312(12) 0.33670(11) 0.73755(10) 0.0418(4) Uani 1 1 d . . . . .
O1 O 1.13349(14) 0.71767(10) 0.65388(8) 0.0241(4) Uani 1 1 d . . . . .
N1 N 0.84619(16) 0.59671(12) 0.59121(10) 0.0213(4) Uani 1 1 d . . . . .
N2 N 0.78663(14) 0.48616(10) 0.66394(9) 0.0120(3) Uani 1 1 d . . . . .
N3 N 0.57328(15) 0.46354(11) 0.56962(10) 0.0191(4) Uani 1 1 d . . . . .
C1 C 0.8708(2) 0.65417(16) 0.55243(13) 0.0291(6) Uani 1 1 d . . . . .
H1 H 0.820427 0.666205 0.510934 0.035 Uiso 1 1 calc R U . . .
C2 C 0.9664(2) 0.69751(15) 0.56956(12) 0.0255(5) Uani 1 1 d . . . . .
H2 H 0.981328 0.738308 0.540659 0.031 Uiso 1 1 calc R U . . .
C3 C 1.03940(18) 0.67941(13) 0.63003(11) 0.0177(4) Uani 1 1 d . . . . .
C4 C 1.01505(18) 0.61841(13) 0.67092(11) 0.0167(4) Uani 1 1 d . . . . .
H4 H 1.064585 0.604481 0.712204 0.020 Uiso 1 1 calc R U . . .
C5 C 0.91780(17) 0.57904(12) 0.65006(10) 0.0145(4) Uani 1 1 d . . . . .
C6 C 0.88175(16) 0.51430(12) 0.69012(10) 0.0128(4) Uani 1 1 d . . . . .
C7 C 1.1556(2) 0.78329(17) 0.61447(14) 0.0355(6) Uani 1 1 d . . . . .
H7A H 1.162989 0.766712 0.568065 0.053 Uiso 1 1 calc R U . . .
H7B H 1.224151 0.807842 0.637650 0.053 Uiso 1 1 calc R U . . .
H7C H 1.094835 0.820081 0.610812 0.053 Uiso 1 1 calc R U . . .
C8 C 0.95536(17) 0.48807(13) 0.75509(11) 0.0161(4) Uani 1 1 d . . . . .
H8A H 0.965431 0.529974 0.788995 0.024 Uiso 1 1 calc R U . . .
H8B H 1.026947 0.473229 0.745064 0.024 Uiso 1 1 calc R U . . .
H8C H 0.922082 0.443772 0.773908 0.024 Uiso 1 1 calc R U . . .
C9 C 0.73869(16) 0.42371(12) 0.69585(10) 0.0119(4) Uani 1 1 d . . . . .
C10 C 0.66681(16) 0.44056(12) 0.74068(10) 0.0119(4) Uani 1 1 d . . . . .
C11 C 0.61098(17) 0.37986(13) 0.76448(10) 0.0147(4) Uani 1 1 d . . . . .
H11 H 0.562916 0.390455 0.795440 0.018 Uiso 1 1 calc R U . . .
C12 C 0.62339(17) 0.30398(12) 0.74430(11) 0.0158(4) Uani 1 1 d . . . . .
C13 C 0.69333(17) 0.28961(12) 0.69835(11) 0.0156(4) Uani 1 1 d . . . . .
H13 H 0.702491 0.238238 0.684064 0.019 Uiso 1 1 calc R U . . .
C14 C 0.75033(17) 0.34871(12) 0.67273(10) 0.0131(4) Uani 1 1 d . . . . .
C15 C 0.5607(2) 0.23983(14) 0.77034(14) 0.0269(5) Uani 1 1 d . . . . .
H15A H 0.607073 0.215869 0.810800 0.040 Uiso 1 1 calc R U . . .
H15B H 0.540270 0.201278 0.733825 0.040 Uiso 1 1 calc R U . . .
H15C H 0.494079 0.260575 0.783355 0.040 Uiso 1 1 calc R U . . .
C16 C 0.64825(17) 0.52369(11) 0.76071(11) 0.0131(4) Uani 1 1 d . . . . .
H16 H 0.654627 0.556223 0.719832 0.016 Uiso 1 1 calc R U . . .
C17 C 0.73730(17) 0.55100(12) 0.82050(11) 0.0141(4) Uani 1 1 d . . . . .
C18 C 0.77374(19) 0.62678(13) 0.82222(12) 0.0203(4) Uani 1 1 d . . . . .
H18 H 0.742506 0.661035 0.786151 0.024 Uiso 1 1 calc R U . . .
C19 C 0.8555(2) 0.65320(14) 0.87618(13) 0.0247(5) Uani 1 1 d . . . . .
H19 H 0.880834 0.704839 0.877070 0.030 Uiso 1 1 calc R U . . .
C20 C 0.89857(18) 0.60248(14) 0.92806(12) 0.0211(5) Uani 1 1 d . . . . .
C21 C 0.86539(19) 0.52718(14) 0.92868(12) 0.0204(5) Uani 1 1 d . . . . .
H21 H 0.896835 0.493458 0.965131 0.025 Uiso 1 1 calc R U . . .
C22 C 0.78403(17) 0.50179(13) 0.87407(11) 0.0173(4) Uani 1 1 d . . . . .
H22 H 0.759956 0.449866 0.873371 0.021 Uiso 1 1 calc R U . . .
C23 C 0.53158(17) 0.53489(12) 0.77358(11) 0.0140(4) Uani 1 1 d . . . . .
C24 C 0.50848(18) 0.54024(13) 0.83972(11) 0.0183(4) Uani 1 1 d . . . . .
H24 H 0.566964 0.538836 0.878862 0.022 Uiso 1 1 calc R U . . .
C25 C 0.4001(2) 0.54765(15) 0.84911(12) 0.0244(5) Uani 1 1 d . . . . .
H25 H 0.383957 0.551135 0.894186 0.029 Uiso 1 1 calc R U . . .
C26 C 0.31775(18) 0.54976(14) 0.79160(13) 0.0216(5) Uani 1 1 d . . . . .
C27 C 0.33657(18) 0.54449(13) 0.72520(12) 0.0194(4) Uani 1 1 d . . . . .
H27 H 0.277440 0.545783 0.686435 0.023 Uiso 1 1 calc R U . . .
C28 C 0.44456(18) 0.53724(13) 0.71669(11) 0.0173(4) Uani 1 1 d . . . . .
H28 H 0.459635 0.533813 0.671335 0.021 Uiso 1 1 calc R U . . .
C29 C 0.82005(17) 0.33390(12) 0.61765(11) 0.0152(4) Uani 1 1 d . . . . .
H29 H 0.809582 0.379821 0.586500 0.018 Uiso 1 1 calc R U . . .
C30 C 0.77562(18) 0.26539(13) 0.57247(11) 0.0171(4) Uani 1 1 d . . . . .
C31 C 0.68208(19) 0.27694(14) 0.52115(12) 0.0228(5) Uani 1 1 d . . . . .
H31 H 0.653613 0.327500 0.512568 0.027 Uiso 1 1 calc R U . . .
C32 C 0.6298(2) 0.21628(16) 0.48244(13) 0.0268(5) Uani 1 1 d . . . . .
H32 H 0.565598 0.224382 0.448022 0.032 Uiso 1 1 calc R U . . .
C33 C 0.6740(2) 0.14395(15) 0.49549(13) 0.0269(5) Uani 1 1 d . . . . .
C34 C 0.7679(2) 0.12992(14) 0.54328(13) 0.0251(5) Uani 1 1 d . . . . .
H34 H 0.797672 0.079493 0.549699 0.030 Uiso 1 1 calc R U . . .
C35 C 0.81895(19) 0.19145(13) 0.58238(12) 0.0198(4) Uani 1 1 d . . . . .
H35 H 0.883875 0.182787 0.616080 0.024 Uiso 1 1 calc R U . . .
C36 C 0.94255(17) 0.33126(12) 0.64955(11) 0.0157(4) Uani 1 1 d . . . . .
C37 C 0.98271(18) 0.29239(13) 0.71103(12) 0.0192(4) Uani 1 1 d . . . . .
H37 H 0.933186 0.264539 0.733023 0.023 Uiso 1 1 calc R U . . .
C38 C 1.0944(2) 0.29366(14) 0.74089(13) 0.0242(5) Uani 1 1 d . . . . .
H38 H 1.121629 0.266573 0.782576 0.029 Uiso 1 1 calc R U . . .
C39 C 1.16412(19) 0.33516(15) 0.70840(14) 0.0264(5) Uani 1 1 d . . . . .
C40 C 1.1284(2) 0.37453(15) 0.64742(14) 0.0264(5) Uani 1 1 d . . . . .
H40 H 1.178423 0.402621 0.626028 0.032 Uiso 1 1 calc R U . . .
C41 C 1.01648(19) 0.37184(14) 0.61815(12) 0.0210(5) Uani 1 1 d . . . . .
H41 H 0.990139 0.398206 0.575947 0.025 Uiso 1 1 calc R U . . .
C42 C 0.51158(18) 0.41807(14) 0.57818(11) 0.0204(5) Uani 1 1 d . . . . .
C43 C 0.4352(2) 0.35861(16) 0.59137(14) 0.0284(5) Uani 1 1 d . . . . .
H43A H 0.372958 0.355797 0.552220 0.043 Uiso 1 1 calc R U . . .
H43B H 0.408240 0.371194 0.633591 0.043 Uiso 1 1 calc R U . . .
H43C H 0.473126 0.308877 0.597150 0.043 Uiso 1 1 calc R U . . .
Cl1 Cl 0.18469(10) 0.39946(6) 0.89754(5) 0.0660(3) Uani 1 1 d . . . . .
Cl2 Cl 0.35335(11) 0.34468(8) 1.01039(6) 0.0851(4) Uani 1 1 d . . . . .
C44 C 0.3160(4) 0.3561(2) 0.9204(2) 0.0596(10) Uani 1 1 d . . . . .
H44A H 0.314852 0.305310 0.897642 0.071 Uiso 1 1 calc R U . . .
H44B H 0.371234 0.388628 0.903886 0.071 Uiso 1 1 calc R U . . .

loop_
_atom_site_aniso_label
_atom_site_aniso_U_11
_atom_site_aniso_U_22
_atom_site_aniso_U_33
_atom_site_aniso_U_23
_atom_site_aniso_U_13
_atom_site_aniso_U_12
Ni1 0.01641(19) 0.0189(2) 0.01230(18) 0.00319(14) 0.00140(14) -0.00408(14)
Br1 0.03529(15) 0.02971(15) 0.01744(13) 0.00109(9) 0.01043(10) -0.00277(10)
Br2 0.03689(16) 0.02137(14) 0.02692(14) 0.00386(9) 0.01219(11) 0.00355(10)
F1 0.0277(7) 0.0403(9) 0.0230(7) -0.0047(6) -0.0015(6) -0.0127(6)
F2 0.0137(6) 0.0612(11) 0.0290(8) 0.0008(7) 0.0070(6) 0.0054(6)
F3 0.0416(9) 0.0351(9) 0.0485(10) -0.0259(8) 0.0170(8) -0.0169(7)
F4 0.0185(7) 0.0523(11) 0.0528(11) -0.0036(9) 0.0024(7) -0.0030(7)
O1 0.0226(8) 0.0288(9) 0.0205(8) 0.0038(7) 0.0028(6) -0.0137(7)
N1 0.0207(9) 0.0255(10) 0.0169(9) 0.0049(8) 0.0013(7) -0.0075(8)
N2 0.0146(8) 0.0122(8) 0.0106(8) -0.0005(6) 0.0055(6) 0.0001(6)
N3 0.0166(9) 0.0224(10) 0.0172(9) 0.0003(7) 0.0005(7) -0.0023(8)
C1 0.0286(13) 0.0363(14) 0.0188(11) 0.0128(10) -0.0042(10) -0.0138(11)
C2 0.0286(12) 0.0289(13) 0.0185(11) 0.0079(10) 0.0038(9) -0.0117(10)
C3 0.0186(10) 0.0198(11) 0.0162(10) -0.0014(8) 0.0073(8) -0.0048(8)
C4 0.0181(10) 0.0193(11) 0.0141(10) -0.0008(8) 0.0065(8) -0.0014(8)
C5 0.0163(9) 0.0164(10) 0.0121(9) -0.0004(8) 0.0059(8) -0.0006(8)
C6 0.0142(9) 0.0142(9) 0.0113(9) -0.0012(8) 0.0052(8) 0.0008(7)
C7 0.0353(14) 0.0399(16) 0.0287(13) 0.0100(12) 0.0003(11) -0.0243(12)
C8 0.0152(9) 0.0188(10) 0.0145(10) 0.0031(8) 0.0031(8) -0.0005(8)
C9 0.0119(9) 0.0141(10) 0.0097(9) 0.0018(7) 0.0020(7) -0.0008(7)
C10 0.0135(9) 0.0121(9) 0.0097(9) -0.0006(7) 0.0017(7) 0.0007(7)
C11 0.0157(9) 0.0175(10) 0.0123(9) 0.0015(8) 0.0060(8) 0.0005(8)
C12 0.0190(10) 0.0147(10) 0.0153(10) 0.0017(8) 0.0071(8) -0.0014(8)
C13 0.0203(10) 0.0124(10) 0.0152(10) -0.0001(8) 0.0062(8) -0.0002(8)
C14 0.0145(9) 0.0150(10) 0.0105(9) 0.0006(7) 0.0039(8) 0.0011(7)
C15 0.0363(13) 0.0176(11) 0.0331(13) 0.0006(10) 0.0228(11) -0.0051(10)
C16 0.0168(10) 0.0122(10) 0.0114(9) 0.0014(7) 0.0056(8) 0.0009(7)
C17 0.0145(9) 0.0154(10) 0.0140(9) -0.0009(8) 0.0065(8) 0.0013(8)
C18 0.0239(11) 0.0177(11) 0.0192(11) 0.0022(9) 0.0043(9) -0.0020(9)
C19 0.0287(12) 0.0201(11) 0.0255(12) -0.0016(9) 0.0058(10) -0.0092(9)
C20 0.0170(10) 0.0297(12) 0.0162(10) -0.0046(9) 0.0025(8) -0.0052(9)
C21 0.0202(11) 0.0249(12) 0.0160(10) 0.0019(9) 0.0027(9) -0.0003(9)
C22 0.0185(10) 0.0174(10) 0.0169(10) 0.0000(8) 0.0057(8) -0.0022(8)
C23 0.0163(10) 0.0111(9) 0.0155(10) -0.0001(8) 0.0055(8) 0.0020(7)
C24 0.0168(10) 0.0256(11) 0.0124(10) -0.0019(8) 0.0025(8) 0.0036(8)
C25 0.0215(11) 0.0364(14) 0.0170(11) -0.0010(10) 0.0082(9) 0.0047(10)
C26 0.0146(10) 0.0261(12) 0.0256(12) 0.0001(9) 0.0077(9) 0.0029(9)
C27 0.0166(10) 0.0226(11) 0.0173(10) -0.0012(9) -0.0008(8) 0.0007(8)
C28 0.0215(11) 0.0174(10) 0.0137(10) -0.0017(8) 0.0053(8) 0.0007(8)
C29 0.0190(10) 0.0147(10) 0.0142(9) 0.0001(8) 0.0087(8) 0.0009(8)
C30 0.0204(10) 0.0195(11) 0.0142(10) -0.0040(8) 0.0105(8) -0.0019(8)
C31 0.0238(11) 0.0246(12) 0.0219(11) -0.0046(9) 0.0088(9) 0.0016(9)
C32 0.0245(11) 0.0343(14) 0.0229(12) -0.0088(10) 0.0077(9) -0.0024(10)
C33 0.0303(13) 0.0291(13) 0.0264(12) -0.0148(10) 0.0184(10) -0.0123(10)
C34 0.0319(12) 0.0190(11) 0.0301(13) -0.0049(10) 0.0202(10) -0.0016(10)
C35 0.0237(11) 0.0188(11) 0.0202(11) -0.0014(9) 0.0123(9) 0.0007(9)
C36 0.0190(10) 0.0149(10) 0.0155(10) -0.0038(8) 0.0087(8) 0.0007(8)
C37 0.0210(10) 0.0204(11) 0.0185(10) -0.0017(9) 0.0097(9) 0.0006(8)
C38 0.0251(12) 0.0258(12) 0.0219(11) -0.0024(9) 0.0054(9) 0.0044(9)
C39 0.0167(11) 0.0293(13) 0.0333(13) -0.0079(11) 0.0054(10) 0.0006(9)
C40 0.0232(11) 0.0273(12) 0.0330(13) -0.0020(10) 0.0157(10) -0.0038(10)
C41 0.0237(11) 0.0216(11) 0.0204(11) -0.0001(9) 0.0110(9) -0.0004(9)
C42 0.0198(10) 0.0258(12) 0.0144(10) 0.0007(9) 0.0002(8) 0.0017(9)
C43 0.0230(12) 0.0338(14) 0.0264(13) 0.0086(10) -0.0004(10) -0.0075(10)
Cl1 0.0927(7) 0.0577(6) 0.0460(5) -0.0065(4) 0.0095(5) 0.0078(5)
Cl2 0.0834(8) 0.1048(10) 0.0618(6) -0.0296(6) 0.0012(6) 0.0379(7)
C44 0.080(3) 0.047(2) 0.059(2) -0.0020(17) 0.033(2) 0.0114(18)

loop_
_atom_type_symbol
_atom_type_description
_atom_type_scat_dispersion_real
_atom_type_scat_dispersion_imag
_atom_type_scat_source
C C 0.0181 0.0091 'International Tables Vol C Tables 4.2.6.8 and 6.1.1.4'
H H 0.0000 0.0000 'International Tables Vol C Tables 4.2.6.8 and 6.1.1.4'
Br Br -0.6763 1.2805 'International Tables Vol C Tables 4.2.6.8 and 6.1.1.4'
Cl Cl 0.3639 0.7018 'International Tables Vol C Tables 4.2.6.8 and 6.1.1.4'
F F 0.0727 0.0534 'International Tables Vol C Tables 4.2.6.8 and 6.1.1.4'
N N 0.0311 0.0180 'International Tables Vol C Tables 4.2.6.8 and 6.1.1.4'
Ni Ni -3.0029 0.5091 'International Tables Vol C Tables 4.2.6.8 and 6.1.1.4'
O O 0.0492 0.0322 'International Tables Vol C Tables 4.2.6.8 and 6.1.1.4'

loop_
_geom_angle_atom_site_label_1
_geom_angle_atom_site_label_2
_geom_angle_atom_site_label_3
_geom_angle
_geom_angle_site_symmetry_1
_geom_angle_site_symmetry_3
_geom_angle_publ_flag
Br1 Ni1 Br2 135.581(18) . . ?
N1 Ni1 Br1 90.21(6) . . ?
N1 Ni1 Br2 89.37(6) . . ?
N1 Ni1 N2 78.98(7) . . ?
N1 Ni1 N3 171.33(8) . . ?
N2 Ni1 Br1 113.90(5) . . ?
N2 Ni1 Br2 109.57(5) . . ?
N3 Ni1 Br1 93.49(6) . . ?
N3 Ni1 Br2 93.44(6) . . ?
N3 Ni1 N2 92.35(7) . . ?
C3 O1 C7 116.60(19) . . ?
C1 N1 Ni1 126.15(17) . . ?
C1 N1 C5 118.6(2) . . ?
C5 N1 Ni1 115.15(15) . . ?
C6 N2 Ni1 116.71(14) . . ?
C6 N2 C9 122.34(17) . . ?
C9 N2 Ni1 120.94(13) . . ?
C42 N3 Ni1 167.05(19) . . ?
N1 C1 H1 118.4 . . ?
N1 C1 C2 123.2(2) . . ?
C2 C1 H1 118.4 . . ?
C1 C2 H2 121.0 . . ?
C3 C2 C1 117.9(2) . . ?
C3 C2 H2 121.0 . . ?
O1 C3 C2 124.4(2) . . ?
O1 C3 C4 116.3(2) . . ?
C2 C3 C4 119.3(2) . . ?
C3 C4 H4 120.7 . . ?
C5 C4 C3 118.6(2) . . ?
C5 C4 H4 120.7 . . ?
N1 C5 C4 122.2(2) . . ?
N1 C5 C6 114.30(18) . . ?
C4 C5 C6 123.48(19) . . ?
N2 C6 C5 114.82(18) . . ?
N2 C6 C8 125.92(19) . . ?
C8 C6 C5 119.27(18) . . ?
O1 C7 H7A 109.5 . . ?
O1 C7 H7B 109.5 . . ?
O1 C7 H7C 109.5 . . ?
H7A C7 H7B 109.5 . . ?
H7A C7 H7C 109.5 . . ?
H7B C7 H7C 109.5 . . ?
C6 C8 H8A 109.5 . . ?
C6 C8 H8B 109.5 . . ?
C6 C8 H8C 109.5 . . ?
H8A C8 H8B 109.5 . . ?
H8A C8 H8C 109.5 . . ?
H8B C8 H8C 109.5 . . ?
C10 C9 N2 118.96(18) . . ?
C14 C9 N2 118.93(17) . . ?
C14 C9 C10 121.25(18) . . ?
C9 C10 C16 120.44(18) . . ?
C11 C10 C9 118.16(19) . . ?
C11 C10 C16 121.37(18) . . ?
C10 C11 H11 119.0 . . ?
C10 C11 C12 122.09(19) . . ?
C12 C11 H11 119.0 . . ?
C11 C12 C15 120.72(19) . . ?
C13 C12 C11 118.17(19) . . ?
C13 C12 C15 121.1(2) . . ?
C12 C13 H13 119.1 . . ?
C12 C13 C14 121.7(2) . . ?
C14 C13 H13 119.1 . . ?
C9 C14 C29 119.67(18) . . ?
C13 C14 C9 118.50(18) . . ?
C13 C14 C29 121.76(18) . . ?
C12 C15 H15A 109.5 . . ?
C12 C15 H15B 109.5 . . ?
C12 C15 H15C 109.5 . . ?
H15A C15 H15B 109.5 . . ?
H15A C15 H15C 109.5 . . ?
H15B C15 H15C 109.5 . . ?
C10 C16 H16 106.7 . . ?
C10 C16 C23 111.01(16) . . ?
C17 C16 C10 111.82(17) . . ?
C17 C16 H16 106.7 . . ?
C17 C16 C23 113.41(17) . . ?
C23 C16 H16 106.7 . . ?
C18 C17 C16 119.76(19) . . ?
C18 C17 C22 118.6(2) . . ?
C22 C17 C16 121.68(19) . . ?
C17 C18 H18 119.5 . . ?
C17 C18 C19 120.9(2) . . ?
C19 C18 H18 119.5 . . ?
C18 C19 H19 120.9 . . ?
C20 C19 C18 118.3(2) . . ?
C20 C19 H19 120.9 . . ?
F1 C20 C19 118.5(2) . . ?
F1 C20 C21 118.6(2) . . ?
C21 C20 C19 123.0(2) . . ?
C20 C21 H21 121.1 . . ?
C20 C21 C22 117.9(2) . . ?
C22 C21 H21 121.1 . . ?
C17 C22 C21 121.4(2) . . ?
C17 C22 H22 119.3 . . ?
C21 C22 H22 119.3 . . ?
C24 C23 C16 122.56(19) . . ?
C24 C23 C28 118.87(19) . . ?
C28 C23 C16 118.53(18) . . ?
C23 C24 H24 119.7 . . ?
C23 C24 C25 120.6(2) . . ?
C25 C24 H24 119.7 . . ?
C24 C25 H25 120.9 . . ?
C26 C25 C24 118.3(2) . . ?
C26 C25 H25 120.9 . . ?
F2 C26 C25 118.5(2) . . ?
F2 C26 C27 118.3(2) . . ?
C25 C26 C27 123.2(2) . . ?
C26 C27 H27 121.1 . . ?
C26 C27 C28 117.9(2) . . ?
C28 C27 H27 121.1 . . ?
C23 C28 H28 119.4 . . ?
C27 C28 C23 121.2(2) . . ?
C27 C28 H28 119.4 . . ?
C14 C29 H29 106.1 . . ?
C30 C29 C14 110.80(17) . . ?
C30 C29 H29 106.1 . . ?
C30 C29 C36 115.72(17) . . ?
C36 C29 C14 111.42(17) . . ?
C36 C29 H29 106.1 . . ?
C31 C30 C29 117.7(2) . . ?
C35 C30 C29 123.7(2) . . ?
C35 C30 C31 118.5(2) . . ?
C30 C31 H31 119.3 . . ?
C32 C31 C30 121.5(2) . . ?
C32 C31 H31 119.3 . . ?
C31 C32 H32 121.1 . . ?
C33 C32 C31 117.8(2) . . ?
C33 C32 H32 121.1 . . ?
F3 C33 C32 118.1(2) . . ?
F3 C33 C34 118.8(2) . . ?
C34 C33 C32 123.1(2) . . ?
C33 C34 H34 120.8 . . ?
C33 C34 C35 118.4(2) . . ?
C35 C34 H34 120.8 . . ?
C30 C35 C34 120.6(2) . . ?
C30 C35 H35 119.7 . . ?
C34 C35 H35 119.7 . . ?
C37 C36 C29 122.09(19) . . ?
C37 C36 C41 118.6(2) . . ?
C41 C36 C29 119.3(2) . . ?
C36 C37 H37 119.4 . . ?
C36 C37 C38 121.1(2) . . ?
C38 C37 H37 119.4 . . ?
C37 C38 H38 120.9 . . ?
C39 C38 C37 118.3(2) . . ?
C39 C38 H38 120.9 . . ?
F4 C39 C38 118.4(2) . . ?
F4 C39 C40 118.8(2) . . ?
C38 C39 C40 122.8(2) . . ?
C39 C40 H40 121.0 . . ?
C39 C40 C41 117.9(2) . . ?
C41 C40 H40 121.0 . . ?
C36 C41 C40 121.3(2) . . ?
C36 C41 H41 119.3 . . ?
C40 C41 H41 119.3 . . ?
N3 C42 C43 177.9(3) . . ?
C42 C43 H43A 109.5 . . ?
C42 C43 H43B 109.5 . . ?
C42 C43 H43C 109.5 . . ?
H43A C43 H43B 109.5 . . ?
H43A C43 H43C 109.5 . . ?
H43B C43 H43C 109.5 . . ?
Cl1 C44 H44A 109.5 . . ?
Cl1 C44 H44B 109.5 . . ?
Cl2 C44 Cl1 110.7(2) . . ?
Cl2 C44 H44A 109.5 . . ?
Cl2 C44 H44B 109.5 . . ?
H44A C44 H44B 108.1 . . ?

loop_
_geom_bond_atom_site_label_1
_geom_bond_atom_site_label_2
_geom_bond_distance
_geom_bond_site_symmetry_2
_geom_bond_publ_flag
Ni1 Br1 2.4506(4) . ?
Ni1 Br2 2.4538(5) . ?
Ni1 N1 2.0255(19) . ?
Ni1 N2 2.0465(18) . ?
Ni1 N3 2.0373(19) . ?
F1 C20 1.366(3) . ?
F2 C26 1.367(3) . ?
F3 C33 1.365(3) . ?
F4 C39 1.361(3) . ?
O1 C3 1.345(3) . ?
O1 C7 1.436(3) . ?
N1 C1 1.329(3) . ?
N1 C5 1.351(3) . ?
N2 C6 1.287(3) . ?
N2 C9 1.440(3) . ?
N3 C42 1.135(3) . ?
C1 H1 0.9500 . ?
C1 C2 1.390(3) . ?
C2 H2 0.9500 . ?
C2 C3 1.384(3) . ?
C3 C4 1.400(3) . ?
C4 H4 0.9500 . ?
C4 C5 1.377(3) . ?
C5 C6 1.492(3) . ?
C6 C8 1.491(3) . ?
C7 H7A 0.9800 . ?
C7 H7B 0.9800 . ?
C7 H7C 0.9800 . ?
C8 H8A 0.9800 . ?
C8 H8B 0.9800 . ?
C8 H8C 0.9800 . ?
C9 C10 1.402(3) . ?
C9 C14 1.398(3) . ?
C10 C11 1.392(3) . ?
C10 C16 1.528(3) . ?
C11 H11 0.9500 . ?
C11 C12 1.395(3) . ?
C12 C13 1.393(3) . ?
C12 C15 1.505(3) . ?
C13 H13 0.9500 . ?
C13 C14 1.396(3) . ?
C14 C29 1.535(3) . ?
C15 H15A 0.9800 . ?
C15 H15B 0.9800 . ?
C15 H15C 0.9800 . ?
C16 H16 1.0000 . ?
C16 C17 1.525(3) . ?
C16 C23 1.528(3) . ?
C17 C18 1.391(3) . ?
C17 C22 1.394(3) . ?
C18 H18 0.9500 . ?
C18 C19 1.396(3) . ?
C19 H19 0.9500 . ?
C19 C20 1.377(4) . ?
C20 C21 1.373(3) . ?
C21 H21 0.9500 . ?
C21 C22 1.395(3) . ?
C22 H22 0.9500 . ?
C23 C24 1.391(3) . ?
C23 C28 1.396(3) . ?
C24 H24 0.9500 . ?
C24 C25 1.396(3) . ?
C25 H25 0.9500 . ?
C25 C26 1.370(3) . ?
C26 C27 1.376(3) . ?
C27 H27 0.9500 . ?
C27 C28 1.386(3) . ?
C28 H28 0.9500 . ?
C29 H29 1.0000 . ?
C29 C30 1.524(3) . ?
C29 C36 1.526(3) . ?
C30 C31 1.396(3) . ?
C30 C35 1.392(3) . ?
C31 H31 0.9500 . ?
C31 C32 1.386(3) . ?
C32 H32 0.9500 . ?
C32 C33 1.376(4) . ?
C33 C34 1.368(4) . ?
C34 H34 0.9500 . ?
C34 C35 1.396(3) . ?
C35 H35 0.9500 . ?
C36 C37 1.392(3) . ?
C36 C41 1.393(3) . ?
C37 H37 0.9500 . ?
C37 C38 1.394(3) . ?
C38 H38 0.9500 . ?
C38 C39 1.376(4) . ?
C39 C40 1.379(4) . ?
C40 H40 0.9500 . ?
C40 C41 1.395(3) . ?
C41 H41 0.9500 . ?
C42 C43 1.458(3) . ?
C43 H43A 0.9800 . ?
C43 H43B 0.9800 . ?
C43 H43C 0.9800 . ?
Cl1 C44 1.769(4) . ?
Cl2 C44 1.755(4) . ?
C44 H44A 0.9900 . ?
C44 H44B 0.9900 . ?

loop_
_geom_torsion_atom_site_label_1
_geom_torsion_atom_site_label_2
_geom_torsion_atom_site_label_3
_geom_torsion_atom_site_label_4
_geom_torsion
_geom_torsion_site_symmetry_1
_geom_torsion_site_symmetry_2
_geom_torsion_site_symmetry_3
_geom_torsion_site_symmetry_4
_geom_torsion_publ_flag
Ni1 N1 C1 C2 176.2(2) . . . . ?
Ni1 N1 C5 C4 -177.07(16) . . . . ?
Ni1 N1 C5 C6 2.4(2) . . . . ?
Ni1 N2 C6 C5 0.4(2) . . . . ?
Ni1 N2 C6 C8 -179.80(16) . . . . ?
Ni1 N2 C9 C10 -86.0(2) . . . . ?
Ni1 N2 C9 C14 83.5(2) . . . . ?
F1 C20 C21 C22 -179.9(2) . . . . ?
F2 C26 C27 C28 179.4(2) . . . . ?
F3 C33 C34 C35 -177.4(2) . . . . ?
F4 C39 C40 C41 179.6(2) . . . . ?
O1 C3 C4 C5 177.78(19) . . . . ?
N1 C1 C2 C3 0.2(4) . . . . ?
N1 C5 C6 N2 -1.8(3) . . . . ?
N1 C5 C6 C8 178.34(19) . . . . ?
N2 C9 C10 C11 172.39(18) . . . . ?
N2 C9 C10 C16 -5.8(3) . . . . ?
N2 C9 C14 C13 -172.87(18) . . . . ?
N2 C9 C14 C29 4.1(3) . . . . ?
C1 N1 C5 C4 -0.1(3) . . . . ?
C1 N1 C5 C6 179.3(2) . . . . ?
C1 C2 C3 O1 -178.2(2) . . . . ?
C1 C2 C3 C4 0.6(4) . . . . ?
C2 C3 C4 C5 -1.1(3) . . . . ?
C3 C4 C5 N1 0.9(3) . . . . ?
C3 C4 C5 C6 -178.56(19) . . . . ?
C4 C5 C6 N2 177.61(19) . . . . ?
C4 C5 C6 C8 -2.2(3) . . . . ?
C5 N1 C1 C2 -0.4(4) . . . . ?
C6 N2 C9 C10 94.1(2) . . . . ?
C6 N2 C9 C14 -96.4(2) . . . . ?
C7 O1 C3 C2 2.6(3) . . . . ?
C7 O1 C3 C4 -176.2(2) . . . . ?
C9 N2 C6 C5 -179.72(17) . . . . ?
C9 N2 C6 C8 0.1(3) . . . . ?
C9 C10 C11 C12 -1.0(3) . . . . ?
C9 C10 C16 C17 -83.6(2) . . . . ?
C9 C10 C16 C23 148.63(19) . . . . ?
C9 C14 C29 C30 -148.84(19) . . . . ?
C9 C14 C29 C36 80.8(2) . . . . ?
C10 C9 C14 C13 -3.6(3) . . . . ?
C10 C9 C14 C29 173.37(19) . . . . ?
C10 C11 C12 C13 -0.6(3) . . . . ?
C10 C11 C12 C15 -179.3(2) . . . . ?
C10 C16 C17 C18 144.19(19) . . . . ?
C10 C16 C17 C22 -35.7(3) . . . . ?
C10 C16 C23 C24 103.3(2) . . . . ?
C10 C16 C23 C28 -74.5(2) . . . . ?
C11 C10 C16 C17 98.3(2) . . . . ?
C11 C10 C16 C23 -29.5(3) . . . . ?
C11 C12 C13 C14 0.1(3) . . . . ?
C12 C13 C14 C9 1.9(3) . . . . ?
C12 C13 C14 C29 -175.0(2) . . . . ?
C13 C14 C29 C30 28.0(3) . . . . ?
C13 C14 C29 C36 -102.3(2) . . . . ?
C14 C9 C10 C11 3.1(3) . . . . ?
C14 C9 C10 C16 -175.03(19) . . . . ?
C14 C29 C30 C31 77.5(2) . . . . ?
C14 C29 C30 C35 -98.4(2) . . . . ?
C14 C29 C36 C37 43.4(3) . . . . ?
C14 C29 C36 C41 -133.6(2) . . . . ?
C15 C12 C13 C14 178.7(2) . . . . ?
C16 C10 C11 C12 177.18(19) . . . . ?
C16 C17 C18 C19 -179.7(2) . . . . ?
C16 C17 C22 C21 -179.91(19) . . . . ?
C16 C23 C24 C25 -177.6(2) . . . . ?
C16 C23 C28 C27 177.7(2) . . . . ?
C17 C16 C23 C24 -23.6(3) . . . . ?
C17 C16 C23 C28 158.64(19) . . . . ?
C17 C18 C19 C20 -0.6(4) . . . . ?
C18 C17 C22 C21 0.2(3) . . . . ?
C18 C19 C20 F1 -179.7(2) . . . . ?
C18 C19 C20 C21 0.6(4) . . . . ?
C19 C20 C21 C22 -0.2(4) . . . . ?
C20 C21 C22 C17 -0.2(3) . . . . ?
C22 C17 C18 C19 0.2(3) . . . . ?
C23 C16 C17 C18 -89.4(2) . . . . ?
C23 C16 C17 C22 90.8(2) . . . . ?
C23 C24 C25 C26 -0.2(4) . . . . ?
C24 C23 C28 C27 -0.2(3) . . . . ?
C24 C25 C26 F2 -179.5(2) . . . . ?
C24 C25 C26 C27 0.4(4) . . . . ?
C25 C26 C27 C28 -0.5(4) . . . . ?
C26 C27 C28 C23 0.4(3) . . . . ?
C28 C23 C24 C25 0.1(3) . . . . ?
C29 C30 C31 C32 -173.5(2) . . . . ?
C29 C30 C35 C34 173.93(19) . . . . ?
C29 C36 C37 C38 -177.0(2) . . . . ?
C29 C36 C41 C40 176.5(2) . . . . ?
C30 C29 C36 C37 -84.4(2) . . . . ?
C30 C29 C36 C41 98.6(2) . . . . ?
C30 C31 C32 C33 -0.9(3) . . . . ?
C31 C30 C35 C34 -2.0(3) . . . . ?
C31 C32 C33 F3 178.1(2) . . . . ?
C31 C32 C33 C34 -1.7(4) . . . . ?
C32 C33 C34 C35 2.4(4) . . . . ?
C33 C34 C35 C30 -0.5(3) . . . . ?
C35 C30 C31 C32 2.7(3) . . . . ?
C36 C29 C30 C31 -154.41(19) . . . . ?
C36 C29 C30 C35 29.7(3) . . . . ?
C36 C37 C38 C39 0.7(3) . . . . ?
C37 C36 C41 C40 -0.6(3) . . . . ?
C37 C38 C39 F4 179.8(2) . . . . ?
C37 C38 C39 C40 -0.8(4) . . . . ?
C38 C39 C40 C41 0.2(4) . . . . ?
C39 C40 C41 C36 0.5(4) . . . . ?
C41 C36 C37 C38 -0.1(3) . . . . ?
